data_1540523
loop_
_publ_author_name
'Eberhart, Andrew J.'
'Shrives, Harry'
'Zhang, Yuntong'
'Carr\"er, Amandine'
'Parry, Adam V. S.'
'Tate, Daniel J.'
'Turner, Michael L.'
'Procter, David J.'

_publ_section_title
;
 Sulfoxide-directed metal-free cross-couplings in the expedient synthesis
 of benzothiophene-based components of materials
;
_journal_issue 2
_journal_name_full 'Chem. Sci.'
_journal_page_first 1281
_journal_paper_doi 10.1039/C5SC03823E
_journal_volume 7
_journal_year 2016
_chemical_formula_sum 'C26 H26 S2'
_chemical_formula_weight 402.59
_chemical_name_systematic
; 
 ? 
;
_space_group_IT_number 15
_symmetry_cell_setting monoclinic
_symmetry_space_group_name_Hall '-C 2yc'
_symmetry_space_group_name_H-M 'C 1 2/c 1'
_atom_sites_solution_hydrogens geom
_atom_sites_solution_primary direct
_atom_sites_solution_secondary difmap
_audit_creation_method SHELXL-97
_audit_update_record
;
2015-07-27 deposited with the CCDC.
2015-11-06 downloaded from the CCDC.
;
_cell_angle_alpha 90.00
_cell_angle_beta 91.004(2)
_cell_angle_gamma 90.00
_cell_formula_units_Z 4
_cell_length_a 21.1876(7)
_cell_length_b 4.6865(2)
_cell_length_c 20.8975(8)
_cell_measurement_reflns_used 1860
_cell_measurement_temperature 100(2)
_cell_measurement_theta_max 72.22
_cell_measurement_theta_min 4.17
_cell_volume 2074.71(14)
_computing_cell_refinement 'Bruker SAINT'
_computing_data_collection 'Bruker APEX2'
_computing_data_reduction 'Bruker SAINT'
_computing_molecular_graphics 'Bruker SHELXTL'
_computing_publication_material 'Bruker SHELXTL'
_computing_structure_refinement 'SHELXL-97 (Sheldrick, 2008)'
_computing_structure_solution 'SHELXS-97 (Sheldrick, 2008)'
_diffrn_ambient_temperature 100(2)
_diffrn_measured_fraction_theta_full 0.949
_diffrn_measured_fraction_theta_max 0.935
_diffrn_measurement_device_type 'Bruker APEX-II CCD'
_diffrn_measurement_method '\f and \w scans'
_diffrn_radiation_monochromator graphite
_diffrn_radiation_source 'fine-focus sealed tube'
_diffrn_radiation_type CuK\a
_diffrn_radiation_wavelength 1.54178
_diffrn_reflns_av_R_equivalents 0.0460
_diffrn_reflns_av_sigmaI/netI 0.0645
_diffrn_reflns_limit_h_max 24
_diffrn_reflns_limit_h_min -26
_diffrn_reflns_limit_k_max 5
_diffrn_reflns_limit_k_min -4
_diffrn_reflns_limit_l_max 25
_diffrn_reflns_limit_l_min -23
_diffrn_reflns_number 3982
_diffrn_reflns_theta_full 67.00
_diffrn_reflns_theta_max 72.22
_diffrn_reflns_theta_min 4.17
_exptl_absorpt_coefficient_mu 2.370
_exptl_absorpt_correction_T_max 0.8907
_exptl_absorpt_correction_T_min 0.577844
_exptl_absorpt_correction_type multi-scan
_exptl_absorpt_process_details SADABS
_exptl_crystal_colour white
_exptl_crystal_density_diffrn 1.289
_exptl_crystal_density_method 'not measured'
_exptl_crystal_description plate
_exptl_crystal_F_000 856
_exptl_crystal_size_max 0.29
_exptl_crystal_size_mid 0.12
_exptl_crystal_size_min 0.05
_refine_diff_density_max 0.242
_refine_diff_density_min -0.266
_refine_diff_density_rms 0.059
_refine_ls_extinction_method none
_refine_ls_goodness_of_fit_ref 1.129
_refine_ls_hydrogen_treatment constr
_refine_ls_matrix_type full
_refine_ls_number_parameters 128
_refine_ls_number_reflns 1920
_refine_ls_number_restraints 0
_refine_ls_restrained_S_all 1.129
_refine_ls_R_factor_all 0.0625
_refine_ls_R_factor_gt 0.0509
_refine_ls_shift/su_max 0.000
_refine_ls_shift/su_mean 0.000
_refine_ls_structure_factor_coef Fsqd
_refine_ls_weighting_details 'calc w=1/[\s^2^(Fo^2^)+(0.0382P)^2^+5.6900P] where P=(Fo^2^+2Fc^2^)/3'
_refine_ls_weighting_scheme calc
_refine_ls_wR_factor_gt 0.1364
_refine_ls_wR_factor_ref 0.1451
_reflns_number_gt 1625
_reflns_number_total 1920
_reflns_threshold_expression >2sigma(I)
_cod_data_source_file c5sc03823e2.cif
_cod_data_source_block s4014ma
_cod_depositor_comments
;
The following automatic conversions were performed:

'_symmetry_cell_setting' value 'Monoclinic' changed to 'monoclinic'
according to
/usr/data/users/saulius/crontab/automatic-downloads/rss-feeds/RSC/lib/dictionaries/cif_core.dic
dictionary named 'cif_core.dic' version 2.4.2 from 2011-04-26.

Automatic conversion script
Id: cif_fix_values 3271 2015-04-21 07:52:19Z andrius 

 Adding full bibliography for 1540519--1540523.cif.
;
_cod_original_sg_symbol_H-M C2/c
_cod_database_code 1540523

loop_
_symmetry_equiv_pos_as_xyz
'x, y, z'
'-x, y, -z+1/2'
'x+1/2, y+1/2, z'
'-x+1/2, y+1/2, -z+1/2'
'-x, -y, -z'
'x, -y, z-1/2'
'-x+1/2, -y+1/2, -z'
'x+1/2, -y+1/2, z-1/2'

loop_
_atom_site_label
_atom_site_type_symbol
_atom_site_fract_x
_atom_site_fract_y
_atom_site_fract_z
_atom_site_U_iso_or_equiv
_atom_site_adp_type
_atom_site_occupancy
_atom_site_symmetry_multiplicity
_atom_site_calc_flag
_atom_site_refinement_flags
C1 C 0.31201(12) 0.3073(6) 0.49330(14) 0.0253(6) Uani 1 1 d .
C2 C 0.27041(13) 0.4555(6) 0.45345(14) 0.0258(6) Uani 1 1 d .
C3 C 0.20579(13) 0.3955(6) 0.46001(13) 0.0249(6) Uani 1 1 d .
C4 C 0.15087(13) 0.5106(6) 0.42600(14) 0.0278(6) Uani 1 1 d .
C5 C 0.09403(13) 0.3964(6) 0.44899(14) 0.0296(6) Uani 1 1 d .
C6 C 0.03536(14) 0.4747(7) 0.42426(16) 0.0354(7) Uani 1 1 d .
H6 H -0.0021 0.3914 0.4402 0.042 Uiso 1 1 calc R
C7 C 0.03244(15) 0.6759(8) 0.37609(17) 0.0395(7) Uani 1 1 d .
H7 H -0.0074 0.7346 0.3591 0.047 Uiso 1 1 calc R
C8 C 0.08746(16) 0.7931(7) 0.35226(16) 0.0389(7) Uani 1 1 d .
H8 H 0.0848 0.9320 0.3192 0.047 Uiso 1 1 calc R
C9 C 0.14587(15) 0.7107(7) 0.37583(15) 0.0336(7) Uani 1 1 d .
H9 H 0.1830 0.7895 0.3581 0.040 Uiso 1 1 calc R
C10 C 0.29610(13) 0.6605(6) 0.40445(13) 0.0276(6) Uani 1 1 d .
H10A H 0.3381 0.7291 0.4190 0.033 Uiso 1 1 calc R
H10B H 0.2677 0.8278 0.4008 0.033 Uiso 1 1 calc R
C11 C 0.30190(14) 0.5194(7) 0.33864(14) 0.0314(6) Uani 1 1 d .
H11A H 0.3297 0.3504 0.3429 0.038 Uiso 1 1 calc R
H11B H 0.2597 0.4516 0.3244 0.038 Uiso 1 1 calc R
C12 C 0.32811(16) 0.7150(7) 0.28740(15) 0.0371(7) Uani 1 1 d .
H12A H 0.3249 0.6173 0.2455 0.044 Uiso 1 1 calc R
H12B H 0.3019 0.8895 0.2849 0.044 Uiso 1 1 calc R
C13 C 0.39630(17) 0.8004(9) 0.29979(19) 0.0490(9) Uani 1 1 d .
H13A H 0.3997 0.9044 0.3404 0.073 Uiso 1 1 calc R
H13B H 0.4106 0.9231 0.2649 0.073 Uiso 1 1 calc R
H13C H 0.4227 0.6289 0.3021 0.073 Uiso 1 1 calc R
S1 S 0.39419(3) 0.34681(16) 0.48906(4) 0.0305(2) Uani 1 1 d .

loop_
_atom_site_aniso_label
_atom_site_aniso_U_11
_atom_site_aniso_U_22
_atom_site_aniso_U_33
_atom_site_aniso_U_23
_atom_site_aniso_U_13
_atom_site_aniso_U_12
C1 0.0221(12) 0.0173(13) 0.0367(14) -0.0059(11) 0.0061(11) -0.0019(10)
C2 0.0271(13) 0.0165(12) 0.0339(14) -0.0032(10) 0.0054(11) -0.0011(11)
C3 0.0264(13) 0.0146(12) 0.0337(14) -0.0036(10) 0.0030(11) 0.0001(10)
C4 0.0259(13) 0.0215(14) 0.0362(15) -0.0064(11) 0.0035(11) 0.0006(11)
C5 0.0265(13) 0.0226(14) 0.0397(15) -0.0049(12) 0.0026(11) -0.0009(11)
C6 0.0252(14) 0.0308(16) 0.0501(18) -0.0045(14) 0.0015(12) -0.0008(12)
C7 0.0309(15) 0.0380(18) 0.0493(18) -0.0023(15) -0.0040(13) 0.0061(14)
C8 0.0390(17) 0.0359(18) 0.0418(17) 0.0032(14) -0.0004(13) 0.0053(14)
C9 0.0336(15) 0.0278(15) 0.0395(16) 0.0017(12) 0.0048(12) 0.0007(13)
C10 0.0287(13) 0.0197(13) 0.0345(14) -0.0011(11) 0.0034(11) -0.0016(11)
C11 0.0317(14) 0.0259(15) 0.0367(15) -0.0044(12) 0.0041(12) -0.0032(12)
C12 0.0416(17) 0.0360(17) 0.0337(15) 0.0011(13) 0.0034(13) 0.0015(14)
C13 0.0434(19) 0.053(2) 0.051(2) 0.0076(17) 0.0100(16) -0.0097(17)
S1 0.0222(3) 0.0259(4) 0.0437(4) 0.0010(3) 0.0048(3) -0.0014(3)

loop_
_atom_type_symbol
_atom_type_description
_atom_type_scat_dispersion_real
_atom_type_scat_dispersion_imag
_atom_type_scat_source
C C 0.0181 0.0091 'International Tables Vol C Tables 4.2.6.8 and 6.1.1.4'
H H 0.0000 0.0000 'International Tables Vol C Tables 4.2.6.8 and 6.1.1.4'
S S 0.3331 0.5567 'International Tables Vol C Tables 4.2.6.8 and 6.1.1.4'

loop_
_geom_angle_atom_site_label_1
_geom_angle_atom_site_label_2
_geom_angle_atom_site_label_3
_geom_angle
_geom_angle_site_symmetry_1
_geom_angle_site_symmetry_3
C2 C1 C3 125.1(2) . 7_556
C2 C1 S1 122.5(2) . .
C3 C1 S1 112.4(2) 7_556 .
C1 C2 C3 116.8(3) . .
C1 C2 C10 119.5(2) . .
C3 C2 C10 123.7(3) . .
C2 C3 C1 118.2(3) . 7_556
C2 C3 C4 130.5(3) . .
C1 C3 C4 111.4(2) 7_556 .
C9 C4 C5 116.9(3) . .
C9 C4 C3 131.2(3) . .
C5 C4 C3 111.9(3) . .
C6 C5 C4 122.5(3) . .
C6 C5 S1 124.5(2) . 7_556
C4 C5 S1 113.0(2) . 7_556
C7 C6 C5 118.7(3) . .
C7 C6 H6 120.6 . .
C5 C6 H6 120.6 . .
C6 C7 C8 120.3(3) . .
C6 C7 H7 119.8 . .
C8 C7 H7 119.8 . .
C9 C8 C7 121.0(3) . .
C9 C8 H8 119.5 . .
C7 C8 H8 119.5 . .
C8 C9 C4 120.5(3) . .
C8 C9 H9 119.8 . .
C4 C9 H9 119.8 . .
C2 C10 C11 111.6(2) . .
C2 C10 H10A 109.3 . .
C11 C10 H10A 109.3 . .
C2 C10 H10B 109.3 . .
C11 C10 H10B 109.3 . .
H10A C10 H10B 108.0 . .
C12 C11 C10 114.0(3) . .
C12 C11 H11A 108.7 . .
C10 C11 H11A 108.7 . .
C12 C11 H11B 108.7 . .
C10 C11 H11B 108.7 . .
H11A C11 H11B 107.6 . .
C13 C12 C11 113.4(3) . .
C13 C12 H12A 108.9 . .
C11 C12 H12A 108.9 . .
C13 C12 H12B 108.9 . .
C11 C12 H12B 108.9 . .
H12A C12 H12B 107.7 . .
C12 C13 H13A 109.5 . .
C12 C13 H13B 109.5 . .
H13A C13 H13B 109.5 . .
C12 C13 H13C 109.5 . .
H13A C13 H13C 109.5 . .
H13B C13 H13C 109.5 . .
C5 S1 C1 91.30(14) 7_556 .

loop_
_geom_bond_atom_site_label_1
_geom_bond_atom_site_label_2
_geom_bond_distance
_geom_bond_site_symmetry_2
C1 C2 1.388(4) .
C1 C3 1.418(4) 7_556
C1 S1 1.755(3) .
C2 C3 1.407(4) .
C2 C10 1.513(4) .
C3 C1 1.418(4) 7_556
C3 C4 1.457(4) .
C4 C9 1.409(4) .
C4 C5 1.410(4) .
C5 C6 1.387(4) .
C5 S1 1.740(3) 7_556
C6 C7 1.380(5) .
C6 H6 0.9500 .
C7 C8 1.389(5) .
C7 H7 0.9500 .
C8 C9 1.379(5) .
C8 H8 0.9500 .
C9 H9 0.9500 .
C10 C11 1.533(4) .
C10 H10A 0.9900 .
C10 H10B 0.9900 .
C11 C12 1.522(4) .
C11 H11A 0.9900 .
C11 H11B 0.9900 .
C12 C13 1.517(5) .
C12 H12A 0.9900 .
C12 H12B 0.9900 .
C13 H13A 0.9800 .
C13 H13B 0.9800 .
C13 H13C 0.9800 .
S1 C5 1.740(3) 7_556

loop_
_geom_torsion_atom_site_label_1
_geom_torsion_atom_site_label_2
_geom_torsion_atom_site_label_3
_geom_torsion_atom_site_label_4
_geom_torsion
_geom_torsion_site_symmetry_1
_geom_torsion_site_symmetry_4
C3 C1 C2 C3 -0.7(4) 7_556 .
S1 C1 C2 C3 177.5(2) . .
C3 C1 C2 C10 -178.4(2) 7_556 .
S1 C1 C2 C10 -0.3(4) . .
C1 C2 C3 C1 0.6(4) . 7_556
C10 C2 C3 C1 178.2(2) . 7_556
C1 C2 C3 C4 -179.7(3) . .
C10 C2 C3 C4 -2.1(5) . .
C2 C3 C4 C9 1.5(5) . .
C1 C3 C4 C9 -178.9(3) 7_556 .
C2 C3 C4 C5 -178.4(3) . .
C1 C3 C4 C5 1.3(3) 7_556 .
C9 C4 C5 C6 -0.2(4) . .
C3 C4 C5 C6 179.7(3) . .
C9 C4 C5 S1 -179.8(2) . 7_556
C3 C4 C5 S1 0.1(3) . 7_556
C4 C5 C6 C7 -1.2(5) . .
S1 C5 C6 C7 178.4(2) 7_556 .
C5 C6 C7 C8 1.1(5) . .
C6 C7 C8 C9 0.3(5) . .
C7 C8 C9 C4 -1.7(5) . .
C5 C4 C9 C8 1.6(4) . .
C3 C4 C9 C8 -178.2(3) . .
C1 C2 C10 C11 95.7(3) . .
C3 C2 C10 C11 -81.8(3) . .
C2 C10 C11 C12 -179.5(3) . .
C10 C11 C12 C13 66.3(4) . .
C2 C1 S1 C5 179.8(2) . 7_556
C3 C1 S1 C5 -1.8(2) 7_556 7_556
